data_7237078
loop_
_publ_author_name
'Yao, Shu-Li'
'Zheng, Teng-Fei'
'Tian, Xue-Mei'
'Liu, Sui-Jun'
'Cao, Chen'
'Zhu, Ze-Hao'
'Chen, Yong-Qiang'
'Chen, Jing-Lin'
'Wen, He-Rui'

_publ_section_title
;
 Dicarboxylate-induced structural diversity of luminescent ZnII/CdII
 coordination polymers derived from V-shaped bis-benzimidazole
;
_journal_issue 38
_journal_name_full CrystEngComm
_journal_page_first 5822
_journal_paper_doi 10.1039/C8CE01261J
_journal_volume 20
_journal_year 2018
_chemical_formula_moiety 'C28 H18 N4 O4 Zn, C3 H7 N O'
_chemical_formula_sum 'C31 H25 N5 O5 Zn'
_chemical_formula_weight 612.95
_space_group_crystal_system triclinic
_space_group_IT_number 2
_space_group_name_Hall '-P 1'
_space_group_name_H-M_alt 'P -1'
_atom_sites_solution_hydrogens geom
_audit_creation_date 2018-06-03
_audit_creation_method
;
Olex2 1.2
(compiled 2018.05.29 svn.r3508 for OlexSys, GUI svn.r5506)
;
_audit_update_record
;
2018-06-03 deposited with the CCDC.
2018-09-03 downloaded from the CCDC.
;
_cell_angle_alpha 69.8810(10)
_cell_angle_beta 72.1480(10)
_cell_angle_gamma 76.809(2)
_cell_formula_units_Z 2
_cell_length_a 9.3633(5)
_cell_length_b 12.1048(7)
_cell_length_c 13.7443(7)
_cell_measurement_reflns_used 9932
_cell_measurement_temperature 298(2)
_cell_measurement_theta_max 27.39
_cell_measurement_theta_min 3.12
_cell_volume 1379.11(13)
_computing_cell_refinement 'SAINT v8.34A (Bruker, 2013)'
_computing_data_collection 'Bruker APEX2'
_computing_data_reduction 'SAINT v8.34A (Bruker, 2013)'
_computing_molecular_graphics 'Olex2 (Dolomanov et al., 2009)'
_computing_publication_material 'Olex2 (Dolomanov et al., 2009)'
_computing_structure_refinement 'ShelXL (Sheldrick, 2015)'
_computing_structure_solution 'SHELXS-97 (Sheldrick, 1990)'
_diffrn_ambient_temperature 298.15
_diffrn_measured_fraction_theta_full 0.997
_diffrn_measured_fraction_theta_max 0.997
_diffrn_measurement_device_type 'CCD area detector'
_diffrn_measurement_method 'phi and omega scans'
_diffrn_radiation_monochromator graphite
_diffrn_radiation_type MoK\a
_diffrn_radiation_wavelength 0.71073
_diffrn_reflns_av_R_equivalents 0.0255
_diffrn_reflns_av_unetI/netI 0.0222
_diffrn_reflns_Laue_measured_fraction_full 0.997
_diffrn_reflns_Laue_measured_fraction_max 0.997
_diffrn_reflns_limit_h_max 11
_diffrn_reflns_limit_h_min -11
_diffrn_reflns_limit_k_max 14
_diffrn_reflns_limit_k_min -14
_diffrn_reflns_limit_l_max 16
_diffrn_reflns_limit_l_min -16
_diffrn_reflns_number 20203
_diffrn_reflns_point_group_measured_fraction_full 0.997
_diffrn_reflns_point_group_measured_fraction_max 0.997
_diffrn_reflns_theta_full 25.008
_diffrn_reflns_theta_max 25.008
_diffrn_reflns_theta_min 3.122
_exptl_absorpt_coefficient_mu 0.942
_exptl_absorpt_correction_T_max 0.8126
_exptl_absorpt_correction_T_min 0.7161
_exptl_absorpt_correction_type multi-scan
_exptl_absorpt_process_details SADABS
_exptl_crystal_colour colorless
_exptl_crystal_density_diffrn 1.476
_exptl_crystal_density_method 'not measured'
_exptl_crystal_description block
_exptl_crystal_F_000 632
_exptl_crystal_size_max 0.38
_exptl_crystal_size_mid 0.3
_exptl_crystal_size_min 0.23
_refine_diff_density_max 0.579
_refine_diff_density_min -0.462
_refine_diff_density_rms 0.049
_refine_ls_extinction_method none
_refine_ls_goodness_of_fit_ref 1.046
_refine_ls_hydrogen_treatment constr
_refine_ls_matrix_type full
_refine_ls_number_parameters 381
_refine_ls_number_reflns 4843
_refine_ls_number_restraints 0
_refine_ls_restrained_S_all 1.046
_refine_ls_R_factor_all 0.0357
_refine_ls_R_factor_gt 0.0291
_refine_ls_shift/su_max 0.001
_refine_ls_shift/su_mean 0.000
_refine_ls_structure_factor_coef Fsqd
_refine_ls_weighting_details 'w=1/[\s^2^(Fo^2^)+(0.0320P)^2^+1.0121P] where P=(Fo^2^+2Fc^2^)/3'
_refine_ls_weighting_scheme calc
_refine_ls_wR_factor_gt 0.0700
_refine_ls_wR_factor_ref 0.0737
_reflns_Friedel_coverage 0.000
_reflns_number_gt 4299
_reflns_number_total 4843
_reflns_threshold_expression 'I > 2\s(I)'
_cod_data_source_file c8ce01261j2.cif
_cod_data_source_block 3_CCDC1
_cod_database_code 7237078
_shelx_shelxl_version_number 2017/1
_shelx_space_group_comment
;
The symmetry employed for this shelxl refinement is uniquely defined
by the following loop, which should always be used as a source of
symmetry information in preference to the above space-group names.
They are only intended as comments.
;
_shelx_estimated_absorpt_t_max 0.813
_shelx_estimated_absorpt_t_min 0.716
_olex2_refinement_description
;
1. Fixed Uiso
 At 1.2 times of:
  All C(H) groups
 At 1.5 times of:
  All C(H,H,H) groups
2.a Aromatic/amide H refined with riding coordinates:
 C3(H3), C4(H4), C9(H9), C11(H11), C12(H12), C13(H13), C14(H14), C19(H19),
 C21(H21), C22(H22), C23(H23), C24(H24), C27(H27), C28(H28), C17(H17), C18(H18),
  C8(H8), C7(H7), C31(H31)
2.b Idealised Me refined as rotating group:
 C30(H30A,H30B,H30C), C29(H29A,H29B,H29C)
;
_olex2_submission_special_instructions 'No special instructions were received'

loop_
_space_group_symop_operation_xyz
'x, y, z'
'-x, -y, -z'

loop_
_atom_site_label
_atom_site_type_symbol
_atom_site_fract_x
_atom_site_fract_y
_atom_site_fract_z
_atom_site_U_iso_or_equiv
_atom_site_adp_type
_atom_site_occupancy
_atom_site_site_symmetry_order
_atom_site_calc_flag
_atom_site_refinement_flags_posn
Zn1 Zn 0.45411(2) 0.82806(2) 0.19544(2) 0.02342(8) Uani 1 1 d .
O1 O 0.62905(17) 0.90875(14) 0.15015(13) 0.0375(4) Uani 1 1 d .
O2 O 0.6788(2) 0.8854(3) -0.00832(19) 0.0964(10) Uani 1 1 d .
O3 O 0.27478(17) 0.88190(15) 0.29357(12) 0.0392(4) Uani 1 1 d .
O4 O 0.40391(18) 0.91349(16) 0.39070(13) 0.0449(4) Uani 1 1 d .
N1 N 0.35943(18) 0.79189(14) 0.09705(13) 0.0234(4) Uani 1 1 d .
N2 N 0.32601(18) 0.76244(14) -0.04461(13) 0.0238(4) Uani 1 1 d .
N4 N 0.53931(19) 0.65448(15) 0.26680(13) 0.0256(4) Uani 1 1 d .
N3 N 0.6084(2) 0.46059(15) 0.28975(13) 0.0268(4) Uani 1 1 d .
C1 C 0.7128(2) 0.9141(2) 0.0568(2) 0.0363(5) Uani 1 1 d .
C2 C 0.8614(2) 0.95912(18) 0.02830(18) 0.0283(5) Uani 1 1 d .
C3 C 0.9421(2) 0.99187(19) -0.07791(18) 0.0324(5) Uani 1 1 d .
H3 H 0.903221 0.986536 -0.130575 0.039 Uiso 1 1 calc R
C4 C 0.9199(2) 0.96755(19) 0.10604(18) 0.0305(5) Uani 1 1 d .
H4 H 0.866264 0.945872 0.177448 0.037 Uiso 1 1 calc R
C9 C 0.4107(2) 0.80569(17) -0.00621(15) 0.0232(4) Uani 1 1 d .
H9 H 0.496195 0.841452 -0.048268 0.028 Uiso 1 1 calc R
C15 C 0.2086(2) 0.71657(17) 0.04093(16) 0.0247(4) Uani 1 1 d .
C10 C 0.2305(2) 0.73604(17) 0.12902(16) 0.0240(4) Uani 1 1 d .
C11 C 0.1303(2) 0.7026(2) 0.22866(17) 0.0339(5) Uani 1 1 d .
H11 H 0.143744 0.715156 0.288150 0.041 Uiso 1 1 calc R
C12 C 0.0106(3) 0.6501(2) 0.23588(19) 0.0441(6) Uani 1 1 d .
H12 H -0.057563 0.625822 0.301927 0.053 Uiso 1 1 calc R
C13 C -0.0115(3) 0.6323(2) 0.1470(2) 0.0443(6) Uani 1 1 d .
H13 H -0.094644 0.597131 0.155023 0.053 Uiso 1 1 calc R
C14 C 0.0863(2) 0.6652(2) 0.04786(19) 0.0359(5) Uani 1 1 d .
H14 H 0.071303 0.653777 -0.011642 0.043 Uiso 1 1 calc R
C16 C 0.3567(2) 0.75992(18) -0.15228(16) 0.0251(4) Uani 1 1 d .
C19 C 0.5402(2) 0.56432(18) 0.23476(16) 0.0280(5) Uani 1 1 d .
H19 H 0.498010 0.570808 0.179608 0.034 Uiso 1 1 calc R
C20 C 0.6123(2) 0.60798(18) 0.34939(15) 0.0250(4) Uani 1 1 d .
C21 C 0.6454(2) 0.6652(2) 0.41047(17) 0.0322(5) Uani 1 1 d .
H21 H 0.617179 0.746413 0.400189 0.039 Uiso 1 1 calc R
C22 C 0.7216(3) 0.5963(2) 0.48660(18) 0.0410(6) Uani 1 1 d .
H22 H 0.744311 0.631540 0.529448 0.049 Uiso 1 1 calc R
C23 C 0.7657(3) 0.4752(2) 0.50122(19) 0.0439(6) Uani 1 1 d .
H23 H 0.817869 0.431918 0.553320 0.053 Uiso 1 1 calc R
C24 C 0.7349(3) 0.4171(2) 0.44122(17) 0.0374(5) Uani 1 1 d .
H24 H 0.765002 0.336058 0.451105 0.045 Uiso 1 1 calc R
C25 C 0.6565(2) 0.48637(18) 0.36525(16) 0.0265(4) Uani 1 1 d .
C26 C 0.6175(2) 0.34845(18) 0.27301(16) 0.0259(4) Uani 1 1 d .
C27 C 0.5860(3) 0.24845(19) 0.35877(16) 0.0314(5) Uani 1 1 d .
H27 H 0.569167 0.250607 0.428432 0.038 Uiso 1 1 calc R
C28 C 0.5801(3) 0.14519(19) 0.33923(17) 0.0335(5) Uani 1 1 d .
H28 H 0.556872 0.078031 0.396639 0.040 Uiso 1 1 calc R
C17 C 0.3922(2) 0.86039(18) -0.23639(16) 0.0296(5) Uani 1 1 d .
H17 H 0.397225 0.930071 -0.223989 0.036 Uiso 1 1 calc R
C18 C 0.3521(2) 0.65460(18) -0.16898(16) 0.0256(4) Uani 1 1 d .
H18 H 0.328991 0.587432 -0.111549 0.031 Uiso 1 1 calc R
C5 C 0.2856(2) 0.91500(19) 0.36997(17) 0.0303(5) Uani 1 1 d .
C6 C 0.1367(2) 0.95854(19) 0.43696(16) 0.0295(5) Uani 1 1 d .
C8 C -0.0010(3) 0.9443(2) 0.42804(19) 0.0396(6) Uani 1 1 d .
H8 H -0.003004 0.906801 0.379775 0.048 Uiso 1 1 calc R
C7 C 0.1356(3) 1.0145(2) 0.50955(19) 0.0402(6) Uani 1 1 d .
H7 H 0.226993 1.024779 0.516585 0.048 Uiso 1 1 calc R
O5 O 0.3298(6) 0.4137(3) 0.0270(3) 0.204(3) Uani 1 1 d .
N9 N 0.1898(3) 0.3210(2) 0.1812(2) 0.0608(6) Uani 1 1 d .
C30 C 0.2198(6) 0.3475(5) 0.2644(4) 0.1202(18) Uani 1 1 d .
H30A H 0.276116 0.279133 0.303635 0.180 Uiso 1 1 calc GR
H30B H 0.125919 0.368751 0.311607 0.180 Uiso 1 1 calc GR
H30C H 0.277792 0.412630 0.234776 0.180 Uiso 1 1 calc GR
C29 C 0.0835(7) 0.2401(5) 0.2097(4) 0.136(2) Uani 1 1 d .
H29A H -0.015543 0.275270 0.240279 0.203 Uiso 1 1 calc GR
H29B H 0.112879 0.167906 0.260906 0.203 Uiso 1 1 calc GR
H29C H 0.081737 0.222934 0.146896 0.203 Uiso 1 1 calc GR
C31 C 0.2572(6) 0.3668(5) 0.0816(4) 0.149(3) Uani 1 1 d .
H31 H 0.211239 0.340679 0.043969 0.179 Uiso 1 1 calc R

loop_
_atom_site_aniso_label
_atom_site_aniso_U_11
_atom_site_aniso_U_22
_atom_site_aniso_U_33
_atom_site_aniso_U_23
_atom_site_aniso_U_13
_atom_site_aniso_U_12
Zn1 0.02107(13) 0.02712(14) 0.02328(13) -0.01279(10) 0.00022(9) -0.00519(9)
O1 0.0265(8) 0.0386(9) 0.0469(10) -0.0175(8) 0.0037(7) -0.0136(7)
O2 0.0559(13) 0.191(3) 0.0831(16) -0.0865(19) 0.0201(12) -0.0748(17)
O3 0.0299(8) 0.0546(10) 0.0364(9) -0.0304(8) 0.0030(7) -0.0013(7)
O4 0.0281(9) 0.0646(12) 0.0431(10) -0.0280(9) -0.0027(7) 0.0018(8)
N1 0.0220(9) 0.0254(9) 0.0223(9) -0.0088(7) -0.0039(7) -0.0021(7)
N2 0.0251(9) 0.0266(9) 0.0201(8) -0.0091(7) -0.0020(7) -0.0058(7)
N4 0.0275(9) 0.0266(9) 0.0246(9) -0.0104(7) -0.0059(7) -0.0036(7)
N3 0.0358(10) 0.0238(9) 0.0235(9) -0.0091(7) -0.0104(8) -0.0017(7)
C1 0.0246(11) 0.0370(13) 0.0495(15) -0.0201(11) -0.0010(11) -0.0087(9)
C2 0.0198(10) 0.0239(11) 0.0399(12) -0.0110(9) -0.0038(9) -0.0030(8)
C3 0.0248(11) 0.0375(12) 0.0373(12) -0.0144(10) -0.0077(9) -0.0039(9)
C4 0.0238(11) 0.0302(11) 0.0333(12) -0.0092(10) -0.0009(9) -0.0045(9)
C9 0.0224(10) 0.0237(10) 0.0231(10) -0.0081(8) -0.0028(8) -0.0040(8)
C15 0.0234(10) 0.0251(10) 0.0230(10) -0.0065(8) -0.0022(8) -0.0040(8)
C10 0.0226(10) 0.0237(10) 0.0238(10) -0.0060(8) -0.0053(8) -0.0015(8)
C11 0.0325(12) 0.0410(13) 0.0244(11) -0.0096(10) -0.0017(9) -0.0053(10)
C12 0.0336(13) 0.0561(16) 0.0334(13) -0.0082(12) 0.0062(10) -0.0164(11)
C13 0.0301(13) 0.0556(16) 0.0481(15) -0.0140(13) -0.0017(11) -0.0210(11)
C14 0.0315(12) 0.0441(14) 0.0371(13) -0.0139(11) -0.0086(10) -0.0118(10)
C16 0.0257(11) 0.0289(11) 0.0210(10) -0.0104(9) -0.0035(8) -0.0027(8)
C19 0.0339(12) 0.0287(11) 0.0242(11) -0.0100(9) -0.0105(9) -0.0017(9)
C20 0.0220(10) 0.0317(11) 0.0212(10) -0.0112(9) -0.0002(8) -0.0051(8)
C21 0.0299(12) 0.0417(13) 0.0294(11) -0.0197(10) -0.0018(9) -0.0070(10)
C22 0.0419(14) 0.0616(17) 0.0300(12) -0.0238(12) -0.0091(11) -0.0115(12)
C23 0.0464(15) 0.0602(17) 0.0272(12) -0.0078(12) -0.0173(11) -0.0082(12)
C24 0.0441(14) 0.0382(13) 0.0266(12) -0.0043(10) -0.0112(10) -0.0043(10)
C25 0.0273(11) 0.0318(11) 0.0203(10) -0.0081(9) -0.0035(8) -0.0061(9)
C26 0.0301(11) 0.0239(10) 0.0251(11) -0.0101(9) -0.0066(9) -0.0024(8)
C27 0.0420(13) 0.0308(12) 0.0190(10) -0.0088(9) -0.0052(9) -0.0014(10)
C28 0.0436(13) 0.0257(11) 0.0242(11) -0.0018(9) -0.0037(10) -0.0066(9)
C17 0.0362(12) 0.0236(11) 0.0280(11) -0.0089(9) -0.0045(9) -0.0048(9)
C18 0.0305(11) 0.0226(10) 0.0206(10) -0.0029(8) -0.0048(8) -0.0051(8)
C5 0.0303(12) 0.0290(11) 0.0260(11) -0.0098(9) 0.0008(9) -0.0017(9)
C6 0.0282(11) 0.0331(12) 0.0240(11) -0.0123(9) -0.0012(9) 0.0007(9)
C8 0.0340(13) 0.0555(15) 0.0369(13) -0.0317(12) -0.0032(10) -0.0002(11)
C7 0.0270(12) 0.0596(16) 0.0409(13) -0.0294(12) -0.0047(10) -0.0011(11)
O5 0.223(5) 0.086(2) 0.121(3) 0.040(2) 0.083(3) 0.046(3)
N9 0.0678(17) 0.0515(14) 0.0526(15) -0.0067(12) -0.0148(13) -0.0015(12)
C30 0.107(4) 0.146(4) 0.146(4) -0.081(4) -0.070(3) 0.020(3)
C29 0.178(6) 0.112(4) 0.138(5) -0.008(3) -0.074(4) -0.059(4)
C31 0.122(4) 0.119(4) 0.076(3) 0.044(3) 0.014(3) 0.067(3)

loop_
_atom_type_symbol
_atom_type_description
_atom_type_scat_dispersion_real
_atom_type_scat_dispersion_imag
_atom_type_scat_source
C C 0.0030 0.0020 'International Tables Vol C Tables 4.2.6.8 and 6.1.1.4'
H H 0.0000 0.0000 'International Tables Vol C Tables 4.2.6.8 and 6.1.1.4'
N N 0.0060 0.0030 'International Tables Vol C Tables 4.2.6.8 and 6.1.1.4'
O O 0.0110 0.0060 'International Tables Vol C Tables 4.2.6.8 and 6.1.1.4'
Zn Zn 0.2840 1.4300 'International Tables Vol C Tables 4.2.6.8 and 6.1.1.4'

loop_
_geom_angle_atom_site_label_1
_geom_angle_atom_site_label_2
_geom_angle_atom_site_label_3
_geom_angle
_geom_angle_site_symmetry_1
_geom_angle_site_symmetry_3
O1 Zn1 O3 118.25(7) . .
O1 Zn1 N1 125.45(7) . .
O1 Zn1 N4 102.18(7) . .
O3 Zn1 N1 101.11(7) . .
O3 Zn1 N4 110.18(7) . .
N1 Zn1 N4 97.30(6) . .
C1 O1 Zn1 116.86(14) . .
C5 O3 Zn1 121.19(14) . .
C9 N1 Zn1 128.48(14) . .
C9 N1 C10 105.50(16) . .
C10 N1 Zn1 125.78(13) . .
C9 N2 C15 107.22(16) . .
C9 N2 C16 125.78(17) . .
C15 N2 C16 126.94(16) . .
C19 N4 Zn1 123.79(14) . .
C19 N4 C20 105.37(17) . .
C20 N4 Zn1 130.75(13) . .
C19 N3 C25 106.50(16) . .
C19 N3 C26 123.95(17) . .
C25 N3 C26 129.46(17) . .
O1 C1 C2 116.7(2) . .
O2 C1 O1 123.7(2) . .
O2 C1 C2 119.6(2) . .
C3 C2 C1 119.3(2) . .
C4 C2 C1 121.3(2) . .
C4 C2 C3 119.42(19) . .
C2 C3 H3 119.8 . .
C4 C3 C2 120.4(2) 2_775 .
C4 C3 H3 119.8 2_775 .
C2 C4 C3 120.2(2) . 2_775
C2 C4 H4 119.9 . .
C3 C4 H4 119.9 2_775 .
N1 C9 N2 112.78(17) . .
N1 C9 H9 123.6 . .
N2 C9 H9 123.6 . .
C10 C15 N2 105.30(17) . .
C14 C15 N2 132.47(19) . .
C14 C15 C10 122.18(19) . .
C15 C10 N1 109.20(17) . .
C11 C10 N1 130.26(19) . .
C11 C10 C15 120.54(19) . .
C10 C11 H11 121.4 . .
C12 C11 C10 117.3(2) . .
C12 C11 H11 121.4 . .
C11 C12 H12 119.1 . .
C11 C12 C13 121.8(2) . .
C13 C12 H12 119.1 . .
C12 C13 H13 119.2 . .
C14 C13 C12 121.6(2) . .
C14 C13 H13 119.2 . .
C15 C14 H14 121.7 . .
C13 C14 C15 116.6(2) . .
C13 C14 H14 121.7 . .
C17 C16 N2 120.02(18) . .
C17 C16 C18 121.76(18) . .
C18 C16 N2 118.21(18) . .
N4 C19 N3 113.41(18) . .
N4 C19 H19 123.3 . .
N3 C19 H19 123.3 . .
N4 C20 C21 129.64(19) . .
N4 C20 C25 109.55(17) . .
C21 C20 C25 120.80(19) . .
C20 C21 H21 121.5 . .
C22 C21 C20 117.0(2) . .
C22 C21 H21 121.5 . .
C21 C22 H22 119.2 . .
C21 C22 C23 121.7(2) . .
C23 C22 H22 119.2 . .
C22 C23 H23 118.9 . .
C24 C23 C22 122.3(2) . .
C24 C23 H23 118.9 . .
C23 C24 H24 122.0 . .
C23 C24 C25 116.1(2) . .
C25 C24 H24 122.0 . .
C20 C25 N3 105.18(17) . .
C24 C25 N3 132.6(2) . .
C24 C25 C20 122.2(2) . .
C27 C26 N3 120.72(18) . .
C18 C26 N3 117.94(18) 2_665 .
C18 C26 C27 121.18(19) 2_665 .
C26 C27 H27 120.6 . .
C28 C27 C26 118.85(19) . .
C28 C27 H27 120.6 . .
C27 C28 H28 119.3 . .
C17 C28 C27 121.4(2) 2_665 .
C17 C28 H28 119.3 2_665 .
C16 C17 H17 120.8 . .
C28 C17 C16 118.36(19) 2_665 .
C28 C17 H17 120.8 2_665 .
C16 C18 H18 120.8 . .
C26 C18 C16 118.42(18) 2_665 .
C26 C18 H18 120.8 2_665 .
O3 C5 C6 115.00(19) . .
O4 C5 O3 125.19(19) . .
O4 C5 C6 119.81(19) . .
C8 C6 C5 121.87(19) . .
C7 C6 C5 119.9(2) . .
C7 C6 C8 118.3(2) . .
C6 C8 H8 119.8 . .
C7 C8 C6 120.5(2) 2_576 .
C7 C8 H8 119.8 2_576 .
C6 C7 C8 121.3(2) . 2_576
C6 C7 H7 119.4 . .
C8 C7 H7 119.4 2_576 .
C30 N9 C29 117.8(4) . .
C31 N9 C30 121.6(5) . .
C31 N9 C29 120.6(5) . .
N9 C30 H30A 109.5 . .
N9 C30 H30B 109.5 . .
N9 C30 H30C 109.5 . .
H30A C30 H30B 109.5 . .
H30A C30 H30C 109.5 . .
H30B C30 H30C 109.5 . .
N9 C29 H29A 109.5 . .
N9 C29 H29B 109.5 . .
N9 C29 H29C 109.5 . .
H29A C29 H29B 109.5 . .
H29A C29 H29C 109.5 . .
H29B C29 H29C 109.5 . .
O5 C31 N9 152.0(10) . .
O5 C31 H31 104.0 . .
N9 C31 H31 104.0 . .

loop_
_geom_bond_atom_site_label_1
_geom_bond_atom_site_label_2
_geom_bond_distance
_geom_bond_site_symmetry_2
Zn1 O1 1.9265(14) .
Zn1 O3 1.9442(14) .
Zn1 N1 2.0311(16) .
Zn1 N4 2.0761(17) .
O1 C1 1.271(3) .
O2 C1 1.209(3) .
O3 C5 1.283(3) .
O4 C5 1.221(3) .
N1 C9 1.315(2) .
N1 C10 1.396(3) .
N2 C9 1.348(2) .
N2 C15 1.392(2) .
N2 C16 1.428(2) .
N4 C19 1.308(3) .
N4 C20 1.390(3) .
N3 C19 1.354(3) .
N3 C25 1.396(3) .
N3 C26 1.433(3) .
C1 C2 1.501(3) .
C2 C3 1.386(3) .
C2 C4 1.382(3) .
C3 H3 0.9300 .
C3 C4 1.384(3) 2_775
C4 H4 0.9300 .
C9 H9 0.9300 .
C15 C10 1.391(3) .
C15 C14 1.387(3) .
C10 C11 1.387(3) .
C11 H11 0.9300 .
C11 C12 1.372(3) .
C12 H12 0.9300 .
C12 C13 1.393(4) .
C13 H13 0.9300 .
C13 C14 1.372(3) .
C14 H14 0.9300 .
C16 C17 1.381(3) .
C16 C18 1.383(3) .
C19 H19 0.9300 .
C20 C21 1.392(3) .
C20 C25 1.394(3) .
C21 H21 0.9300 .
C21 C22 1.373(3) .
C22 H22 0.9300 .
C22 C23 1.390(4) .
C23 H23 0.9300 .
C23 C24 1.377(3) .
C24 H24 0.9300 .
C24 C25 1.386(3) .
C26 C27 1.382(3) .
C26 C18 1.382(3) 2_665
C27 H27 0.9300 .
C27 C28 1.382(3) .
C28 H28 0.9300 .
C28 C17 1.379(3) 2_665
C17 H17 0.9300 .
C18 H18 0.9300 .
C5 C6 1.510(3) .
C6 C8 1.385(3) .
C6 C7 1.382(3) .
C8 H8 0.9300 .
C8 C7 1.385(3) 2_576
C7 H7 0.9300 .
O5 C31 0.958(6) .
N9 C30 1.407(5) .
N9 C29 1.430(5) .
N9 C31 1.299(5) .
C30 H30A 0.9600 .
C30 H30B 0.9600 .
C30 H30C 0.9600 .
C29 H29A 0.9600 .
C29 H29B 0.9600 .
C29 H29C 0.9600 .
C31 H31 0.9300 .

loop_
_geom_torsion_atom_site_label_1
_geom_torsion_atom_site_label_2
_geom_torsion_atom_site_label_3
_geom_torsion_atom_site_label_4
_geom_torsion
_geom_torsion_site_symmetry_1
_geom_torsion_site_symmetry_4
Zn1 O1 C1 O2 9.6(4) . .
Zn1 O1 C1 C2 -170.41(14) . .
Zn1 O3 C5 O4 -2.0(3) . .
Zn1 O3 C5 C6 177.91(14) . .
Zn1 N1 C9 N2 174.25(13) . .
Zn1 N1 C10 C15 -174.38(13) . .
Zn1 N1 C10 C11 6.6(3) . .
Zn1 N4 C19 N3 176.76(13) . .
Zn1 N4 C20 C21 2.1(3) . .
Zn1 N4 C20 C25 -176.53(14) . .
O1 C1 C2 C3 -165.9(2) . .
O1 C1 C2 C4 14.7(3) . .
O2 C1 C2 C3 14.1(4) . .
O2 C1 C2 C4 -165.3(3) . .
O3 C5 C6 C8 10.6(3) . .
O3 C5 C6 C7 -169.3(2) . .
O4 C5 C6 C8 -169.4(2) . .
O4 C5 C6 C7 10.7(3) . .
N1 C10 C11 C12 179.0(2) . .
N2 C15 C10 N1 -0.4(2) . .
N2 C15 C10 C11 178.76(19) . .
N2 C15 C14 C13 -178.3(2) . .
N2 C16 C17 C28 -179.51(19) . 2_665
N2 C16 C18 C26 -179.61(18) . 2_665
N4 C20 C21 C22 -179.0(2) . .
N4 C20 C25 N3 0.1(2) . .
N4 C20 C25 C24 178.55(19) . .
N3 C26 C27 C28 173.1(2) . .
C1 C2 C3 C4 -179.32(19) . 2_775
C1 C2 C4 C3 179.32(19) . 2_775
C3 C2 C4 C3 -0.1(3) . 2_775
C4 C2 C3 C4 0.1(3) . 2_775
C9 N1 C10 C15 0.5(2) . .
C9 N1 C10 C11 -178.5(2) . .
C9 N2 C15 C10 0.1(2) . .
C9 N2 C15 C14 177.6(2) . .
C9 N2 C16 C17 -47.7(3) . .
C9 N2 C16 C18 131.3(2) . .
C15 N2 C9 N1 0.2(2) . .
C15 N2 C16 C17 135.4(2) . .
C15 N2 C16 C18 -45.6(3) . .
C15 C10 C11 C12 0.1(3) . .
C10 N1 C9 N2 -0.4(2) . .
C10 C15 C14 C13 -1.2(3) . .
C10 C11 C12 C13 -0.8(4) . .
C11 C12 C13 C14 0.7(4) . .
C12 C13 C14 C15 0.4(4) . .
C14 C15 C10 N1 -178.16(19) . .
C14 C15 C10 C11 1.0(3) . .
C16 N2 C9 N1 -177.19(17) . .
C16 N2 C15 C10 177.47(18) . .
C16 N2 C15 C14 -5.1(4) . .
C19 N4 C20 C21 178.6(2) . .
C19 N4 C20 C25 -0.1(2) . .
C19 N3 C25 C20 -0.1(2) . .
C19 N3 C25 C24 -178.3(2) . .
C19 N3 C26 C27 -134.5(2) . .
C19 N3 C26 C18 41.0(3) . 2_665
C20 N4 C19 N3 0.0(2) . .
C20 C21 C22 C23 0.9(3) . .
C21 C20 C25 N3 -178.66(18) . .
C21 C20 C25 C24 -0.2(3) . .
C21 C22 C23 C24 -0.5(4) . .
C22 C23 C24 C25 -0.2(4) . .
C23 C24 C25 N3 178.5(2) . .
C23 C24 C25 C20 0.6(3) . .
C25 N3 C19 N4 0.1(2) . .
C25 N3 C26 C27 41.6(3) . .
C25 N3 C26 C18 -142.9(2) . 2_665
C25 C20 C21 C22 -0.5(3) . .
C26 N3 C19 N4 176.97(18) . .
C26 N3 C25 C20 -176.78(19) . .
C26 N3 C25 C24 5.0(4) . .
C26 C27 C28 C17 1.4(3) . 2_665
C17 C16 C18 C26 -0.7(3) . 2_665
C18 C16 C17 C28 1.6(3) . 2_665
C18 C26 C27 C28 -2.3(3) 2_665 .
C5 C6 C8 C7 -179.8(2) . 2_576
C5 C6 C7 C8 179.9(2) . 2_576
C8 C6 C7 C8 -0.1(4) . 2_576
C7 C6 C8 C7 0.1(4) . 2_576
C30 N9 C31 O5 4.9(12) . .
C29 N9 C31 O5 -174.2(10) . .
